data_2100817
loop_
_publ_author_name
'Uekusa, H.'
'Ohba, S.'
'Tokii, T.'
'Muto, Y.'
'Kato, M.'
'Husebye, S.'
'Steward, O. W.'
'Chang, S.-C.'
'Rose, J. P.'
'Pletcher, J. F.'
'Suzuki, I.'

_publ_section_title
;
 Magneto-structural corrections of dimeric copper(II) trichloroacetates
;
_journal_issue 5
_journal_name_full 'Acta Crystallographica Section B'
_journal_page_first 650
_journal_page_last 667
_journal_paper_doi 10.1107/S0108768192002908
_journal_volume 48
_journal_year 1992
_chemical_formula_sum 'C18 H6 Cl14 Cu2 N4 O12'
_chemical_formula_weight 1093.71
_space_group_crystal_system triclinic
_space_group_IT_number 2
_space_group_name_Hall '-P 1'
_space_group_name_H-M_alt 'P -1'
_cell_angle_alpha 98.2690(10)
_cell_angle_beta 93.7620(10)
_cell_angle_gamma 80.2860(10)
_cell_formula_units_Z 2
_cell_length_a 13.603(2)
_cell_length_b 14.122(2)
_cell_length_c 9.796(2)
_cell_volume 1833.9(5)
_diffrn_radiation_type Cu
_diffrn_radiation_wavelength 1.5418
_exptl_absorpt_coefficient_mu 11.584
_exptl_crystal_density_diffrn 1.98
_exptl_crystal_F_000 1068
_cod_data_source_file as0591.cif
_cod_data_source_block as0591e
_cod_depositor_comments
;
 Updating space group information and adding the symmetry operation list.

 Antanas Vaitkus,
 2018-06-17

 Correcting the summary formula by changing it from 'C18 H6 Cl12 Cu2 N4 O12'
 to 'C18 H6 Cl14 Cu2 N4 O12' after consulting the original publication.

 Antanas Vaitkus,
 2018-06-17
;
_cod_original_cell_volume 1834.0(5)
_cod_original_formula_sum 'C18 H6 Cl12 Cu2 N4 O12'
_cod_database_code 2100817

loop_
_space_group_symop_id
_space_group_symop_operation_xyz
1 x,y,z
2 -x,-y,-z

loop_
_atom_site_label
_atom_site_fract_x
_atom_site_fract_y
_atom_site_fract_z
_atom_site_U_iso_or_equiv
Cu(1) .1290(2) .2658(2) .1629(2) .0374(8)
Cu(2) .3266(2) .1770(2) .2943(2) .0351(8)
O(11) .1327(7) .3849(8) .2780(10) .039(2)
O(21) .1286(7) .1393(7) .0620(10) .044(2)
O(31) .1125(7) .2021(8) .3520(10) .038(2)
O(41) .2415(7) .2891(8) .0580(10) .041(2)
N(1) -.0274(8) .3007(9) .1320(10) .034(2)
O(12) .2785(7) .3241(7) .3790(10) .039(2)
O(22) .2727(8) .0772(8) .1610(10) .049(2)
O(32) .2617(7) .1413(8) .4420(10) .041(2)
O(42) .3866(7) .2229(8) .1480(10) .049(2)
N(51) .4651(8) .1710(10) .4070(10) .040(2)
C(11) .2070(10) .3920(10) .3630(10) .038(2)
C(21) .1960(10) .0730(10) .0850(10) .046(2)
C(31) .1690(10) .1640(10) .4420(10) .043(2)
C(41) .3320(10) .2760(10) .070(2) .045(2)
C(13) .2000(10) .4800(10) .4690(10) .038(2)
C(23) .1930(10) -.0280(10) .007(2) .051(2)
C(33) .1220(10) .1330(10) .5560(10) .040(2)
C(43) .3940(10) .3280(10) -.013(2) .049(2)
Cl(11) .1271(4) .4624(5) .6048(5) .080(2)
Cl(12) .1396(4) .5827(4) .3985(6) .069(2)
Cl(13) .3167(3) .5011(4) .5304(5) .059(2)
Cl(21) .1599(6) -.0982(5) .1322(7) .089(2)
Cl(22) .0989(4) -.0310(4) -.1226(5) .061(2)
Cl(23) .3047(4) -.0804(5) -.0617(8) .128(2)
Cl(31) -.0042(3) .1923(4) .5805(5) .065(2)
Cl(32) .1248(3) .0098(3) .5341(5) .0570(10)
Cl(33) .1881(4) .1688(4) .7181(5) .061(2)
Cl(41) .5054(4) .2556(5) -.0624(6) .090(2)
Cl(42) .4171(5) .4311(5) .0984(6) .087(2)
Cl(43) .3230(4) .3654(5) -.1583(5) .063(2)
O(1) -.3461(8) .2930(10) .2680(10) .069(2)
O(2) -.2171(9) .2290(10) .3820(10) .075(2)
N(2) -.2560(10) .2740(10) .2900(10) .057(2)
C(2) -.0660(10) .3510(10) .027(2) .040(2)
C(3) -.1680(10) .3760(10) .004(2) .045(2)
C(4) -.2310(10) .3500(10) .091(2) .048(2)
C(5) -.1930(10) .3010(10) .195(2) .045(2)
C(6) -.0900(10) .2780(10) .219(2) .039(2)
Cl(1) .0187(3) .3732(4) -.0779(5) .055(2)
O(51) .6748(9) .3090(10) .7390(10) .067(2)
O(52) .5410(10) .3960(10) .6720(10) .077(2)
N(52) .5960(10) .3180(10) .6640(10) .060(2)
C(52) .5280(10) .0880(10) .390(2) .048(2)
C(53) .6210(10) .0760(10) .467(2) .058(2)
C(54) .6420(10) .1510(10) .558(2) .055(2)
C(55) .5760(10) .2340(10) .575(2) .046(2)
C(56) .4850(10) .2440(10) .4960(10) .040(2)
Cl(51) .5009(3) -.0021(4) .2676(6) .071(2)
H(1) -.193(3) .413(3) -.074(3) .035
H(2) -.305(3) .372(3) .076(3) .035
H(3) -.064(3) .243(3) .302(3) .035
H(4) .661(3) .005(3) .452(3) .035
H(5) .708(3) .151(3) .613(3) .035
H(6) .439(3) .310(3) .509(3) .035

loop_
_geom_angle_atom_site_label_1
_geom_angle_atom_site_label_2
_geom_angle_atom_site_label_3
_geom_angle
Cu(2) Cu(1) O(11) 90.8(3)
Cu(2) Cu(1) O(21) 85.3(3)
Cu(2) Cu(1) O(31) 66.1(3)
Cu(2) Cu(1) O(41) 70.8(3)
Cu(2) Cu(1) N(1) 157.5(4)
O(11) Cu(1) O(21) 174.5(5)
O(11) Cu(1) O(31) 87.2(4)
O(11) Cu(1) O(41) 90.1(5)
O(11) Cu(1) N(1) 90.9(4)
O(21) Cu(1) O(31) 87.5(4)
O(21) Cu(1) O(41) 92.4(4)
O(21) Cu(1) N(1) 91.1(4)
O(31) Cu(1) O(41) 136.7(4)
O(31) Cu(1) N(1) 91.7(4)
O(41) Cu(1) N(1) 131.6(5)
Cu(1) Cu(2) O(12) 67.1(3)
Cu(1) Cu(2) O(22) 70.2(3)
Cu(1) Cu(2) O(32) 92.4(3)
Cu(1) Cu(2) O(42) 84.8(3)
Cu(1) Cu(2) N(51) 158.7(4)
O(12) Cu(2) O(22) 137.1(4)
O(12) Cu(2) O(32) 86.9(4)
O(12) Cu(2) O(42) 88.9(4)
O(12) Cu(2) N(51) 92.5(4)
O(22) Cu(2) O(32) 91.0(5)
O(22) Cu(2) O(42) 91.2(5)
O(22) Cu(2) N(51) 130.4(5)
O(32) Cu(2) O(42) 175.7(5)
O(32) Cu(2) N(51) 92.6(5)
O(42) Cu(2) N(51) 88.8(5)
Cu(1) O(11) C(11) 118.3(9)
Cu(1) O(21) C(21) 119.6(9)
Cu(1) O(31) C(31) 137.10(10)
Cu(1) O(41) C(41) 136.0(10)
Cu(2) O(12) C(11) 138.5(9)
Cu(2) O(22) C(21) 137.0(10)
Cu(2) O(32) C(31) 116.0(10)
Cu(2) O(42) C(41) 119.0(10)
O(11) C(11) O(12) 125.0(10)
O(11) C(11) C(13) 117.0(10)
O(12) C(11) C(13) 116.0(10)
O(21) C(21) O(22) 128.0(10)
O(21) C(21) C(23) 119.0(10)
O(22) C(21) C(23) 113.0(10)
O(31) C(31) O(32) 128.0(10)
O(31) C(31) C(33) 118.0(10)
O(32) C(31) C(33) 114.0(10)
O(41) C(41) O(42) 127(2)
O(41) C(41) C(43) 120.0(10)
O(42) C(41) C(43) 112.0(10)

loop_
_geom_bond_atom_site_label_1
_geom_bond_atom_site_label_2
_geom_bond_distance
Cu(1) O(11) 1.890(10)
Cu(1) O(21) 1.910(10)
Cu(1) O(31) 2.210(10)
Cu(1) O(41) 2.000(10)
Cu(1) N(1) 2.110(10)
Cu(2) O(12) 2.134(9)
Cu(2) O(22) 1.980(10)
Cu(2) O(32) 1.910(10)
Cu(2) O(42) 1.930(10)
Cu(2) N(51) 2.120(10)
O(11) C(11) 1.27(2)
O(21) C(21) 1.23(2)
O(31) C(31) 1.24(2)
O(41) C(41) 1.22(2)
O(12) C(11) 1.26(2)
O(22) C(21) 1.25(2)
O(32) C(31) 1.25(2)
O(42) C(41) 1.26(2)
C(11) C(13) 1.50(2)
C(21) C(23) 1.52(2)
C(31) C(33) 1.48(2)
C(41) C(43) 1.54(2)
